data_4110549
loop_
_publ_author_name
'Genia Sklute'
'Ilan Marek'

_publ_section_title
;
 New Multicomponent Approach for the Creation of Chiral Quaternary Centers
 in the Carbonyl Allylation Reactions
;
_journal_name_full 'Journal of the American Chemical Society'
_journal_page_first 4642
_journal_page_last 4649
_journal_paper_doi 10.1021/ja060498q
_journal_volume 128
_journal_year 2006
_chemical_formula_moiety 'C17 H20 O3 S'
_chemical_formula_sum 'C17 H20 O3 S'
_chemical_formula_weight 304.39
_chemical_name_systematic
; 
 ? 
;
_space_group_IT_number 4
_symmetry_cell_setting monoclinic
_symmetry_space_group_name_Hall 'P 2yb'
_symmetry_space_group_name_H-M 'P 1 21 1'
_atom_sites_solution_hydrogens geom
_atom_sites_solution_primary direct
_atom_sites_solution_secondary difmap
_audit_creation_method SHELXL-97
_cell_angle_alpha 90.00
_cell_angle_beta 98.801(3)
_cell_angle_gamma 90.00
_cell_formula_units_Z 2
_cell_length_a 7.8760(4)
_cell_length_b 6.4830(3)
_cell_length_c 15.9140(9)
_cell_measurement_reflns_used 1662
_cell_measurement_temperature 293(2)
_cell_measurement_theta_max 27.485
_cell_measurement_theta_min 1.018
_cell_volume 803.00(7)
_computing_cell_refinement 'HKL Scalepack (Otwinowski & Minor 1997)'
_computing_data_collection 'Nonius (1997), KappaCCD Collect Program'
_computing_data_reduction
;
HKL Denzo and Scalepack (Otwinowski & Minor 1997)
;
_computing_molecular_graphics
;
Molecular Structure Corporation (1999). 
ORTEP. TEXRAY Structure Analysis Package. 
MSC, 3200 Research Forest Drive, The 
Woodlands,TX 77381, USA.
;
_computing_publication_material 'SHELXL-97 (Sheldrick, 1997)'
_computing_structure_refinement 'SHELXL-97 (Sheldrick, 1997)'
_computing_structure_solution
;
S.Mackay, C.J.Gilmore, C.Edwards, M. Tremayne, N. Stuart, K.Shankland 
"maXus": a computer program for the solution and refinement of crystal 
structures from diffraction data University of Glasgow, Scotland, UK, 
Nonius BV, Delft, The Netherlands and MacScience Co. Ltd.,
Yokohama, Japan (1998)
;
_diffrn_ambient_temperature 293(2)
_diffrn_measured_fraction_theta_full 0.995
_diffrn_measured_fraction_theta_max 0.995
_diffrn_measurement_device_type KappaCCD
_diffrn_measurement_method CCD
_diffrn_radiation_monochromator graphite
_diffrn_radiation_source 'fine-focus sealed tube'
_diffrn_radiation_type MoK\a
_diffrn_radiation_wavelength 0.71073
_diffrn_reflns_av_R_equivalents 0.0000
_diffrn_reflns_av_sigmaI/netI 0.0929
_diffrn_reflns_limit_h_max 9
_diffrn_reflns_limit_h_min -9
_diffrn_reflns_limit_k_max 7
_diffrn_reflns_limit_k_min -7
_diffrn_reflns_limit_l_max 19
_diffrn_reflns_limit_l_min -19
_diffrn_reflns_number 3042
_diffrn_reflns_theta_full 26.00
_diffrn_reflns_theta_max 26.00
_diffrn_reflns_theta_min 1.29
_exptl_absorpt_coefficient_mu 0.209
_exptl_absorpt_correction_T_max 0.9815
_exptl_absorpt_correction_T_min 0.9175
_exptl_absorpt_correction_type none
_exptl_crystal_colour colorless
_exptl_crystal_density_diffrn 1.259
_exptl_crystal_description plate
_exptl_crystal_F_000 324
_exptl_crystal_size_max 0.42
_exptl_crystal_size_mid 0.30
_exptl_crystal_size_min 0.09
_refine_diff_density_max 0.100
_refine_diff_density_min -0.186
_refine_diff_density_rms 0.031
_refine_ls_abs_structure_details 'Flack H D (1983), Acta Cryst. A39, 876-881'
_refine_ls_abs_structure_Flack 0.11(6)
_refine_ls_extinction_method none
_refine_ls_goodness_of_fit_ref 0.823
_refine_ls_hydrogen_treatment mixed
_refine_ls_matrix_type full
_refine_ls_number_parameters 213
_refine_ls_number_reflns 3042
_refine_ls_number_restraints 1
_refine_ls_restrained_S_all 0.823
_refine_ls_R_factor_all 0.0698
_refine_ls_R_factor_gt 0.0339
_refine_ls_shift/su_max 0.001
_refine_ls_shift/su_mean 0.000
_refine_ls_structure_factor_coef Fsqd
_refine_ls_weighting_details 'calc w=1/[\s^2^(Fo^2^)+(0.0174P)^2^+0.0000P] where P=(Fo^2^+2Fc^2^)/3'
_refine_ls_weighting_scheme calc
_refine_ls_wR_factor_gt 0.0667
_refine_ls_wR_factor_ref 0.0707
_reflns_number_gt 1678
_reflns_number_total 3042
_reflns_threshold_expression >2sigma(I)
_cod_data_source_file ja060498qsi20060122_054821.cif
_cod_data_source_block furtosyl
_cod_original_sg_symbol_H-M 'P 21'
_cod_database_code 4110549

loop_
_symmetry_equiv_pos_as_xyz
'x, y, z'
'-x, y+1/2, -z'

loop_
_atom_site_label
_atom_site_type_symbol
_atom_site_fract_x
_atom_site_fract_y
_atom_site_fract_z
_atom_site_U_iso_or_equiv
_atom_site_adp_type
_atom_site_occupancy
_atom_site_symmetry_multiplicity
_atom_site_calc_flag
_atom_site_refinement_flags
S1 S 0.14503(9) -0.48671(9) 0.80252(4) 0.0620(2) Uani 1 1 d .
O1 O 0.1663(3) -0.7151(3) 0.79002(13) 0.0878(6) Uani 1 1 d .
O2 O -0.0278(2) -0.0567(2) 0.77043(11) 0.0645(5) Uani 1 1 d .
H2O1 H 0.028(4) 0.092(5) 0.7796(19) 0.125(12) Uiso 1 1 d .
O3 O -0.2791(2) 0.0971(3) 0.57326(11) 0.0719(5) Uani 1 1 d .
C1 C 0.3537(3) -0.3976(4) 0.84803(14) 0.0560(7) Uani 1 1 d .
C2 C 0.4897(4) -0.5327(4) 0.85847(16) 0.0661(8) Uani 1 1 d .
H2 H 0.4746 -0.6678 0.8392 0.084(8) Uiso 1 1 calc R
C3 C 0.6498(4) -0.4659(5) 0.89803(15) 0.0721(7) Uani 1 1 d .
H3 H 0.7423 -0.5568 0.9038 0.096(10) Uiso 1 1 calc R
C4 C 0.6742(4) -0.2687(4) 0.92867(16) 0.0657(8) Uani 1 1 d .
C5 C 0.5339(4) -0.1366(4) 0.91905(15) 0.0670(7) Uani 1 1 d .
H5 H 0.5478 -0.0026 0.9398 0.070(7) Uiso 1 1 calc R
C6 C 0.3744(4) -0.1993(4) 0.87950(16) 0.0641(7) Uani 1 1 d .
H6 H 0.2817 -0.1090 0.8741 0.065(7) Uiso 1 1 calc R
C7 C 0.8485(4) -0.1959(6) 0.9708(2) 0.0969(10) Uani 1 1 d .
H7A H 0.8409 -0.0547 0.9881 0.116(13) Uiso 1 1 calc R
H7B H 0.9289 -0.2067 0.9314 0.19(2) Uiso 1 1 calc R
H7C H 0.8866 -0.2798 1.0197 0.18(2) Uiso 1 1 calc R
C8 C 0.1240(3) -0.3770(3) 0.69731(15) 0.0516(6) Uani 1 1 d .
C9 C 0.2609(4) -0.3698(5) 0.66002(19) 0.0815(9) Uani 1 1 d .
H9A H 0.2529 -0.3200 0.6048 0.097(10) Uiso 1 1 calc R
H9B H 0.3662 -0.4145 0.6888 0.075(9) Uiso 1 1 calc R
C10 C -0.0562(3) -0.3093(3) 0.65808(15) 0.0505(6) Uani 1 1 d .
C11 C -0.0829(4) -0.3347(4) 0.56080(16) 0.0772(9) Uani 1 1 d .
H11A H -0.1970 -0.2917 0.5375 0.099(11) Uiso 1 1 calc R
H11B H -0.0674 -0.4768 0.5468 0.096(9) Uiso 1 1 calc R
H11C H -0.0008 -0.2514 0.5374 0.123(15) Uiso 1 1 calc R
C12 C -0.1924(3) -0.4348(3) 0.69407(18) 0.0661(8) Uani 1 1 d .
H12A H -0.3046 -0.3896 0.6686 0.092(10) Uiso 1 1 calc R
H12B H -0.1794 -0.4153 0.7545 0.061(8) Uiso 1 1 calc R
H12C H -0.1787 -0.5783 0.6818 0.095(8) Uiso 1 1 calc R
C13 C -0.0725(3) -0.0767(4) 0.68054(14) 0.0513(6) Uani 1 1 d .
H13 H 0.0104 0.0019 0.6533 0.044(5) Uiso 1 1 calc R
C14 C -0.2477(3) 0.0124(4) 0.65327(15) 0.0548(6) Uani 1 1 d .
C15 C -0.3879(4) 0.0279(5) 0.68966(19) 0.0728(7) Uani 1 1 d .
H15 H -0.4005 -0.0185 0.7437 0.073(8) Uiso 1 1 calc R
C16 C -0.5159(4) 0.1289(4) 0.6305(2) 0.0833(9) Uani 1 1 d .
H16 H -0.6275 0.1610 0.6383 0.131(13) Uiso 1 1 calc R
C17 C -0.4443(5) 0.1675(5) 0.5628(2) 0.0863(10) Uani 1 1 d .
H17 H -0.4988 0.2339 0.5143 0.120(12) Uiso 1 1 calc R

loop_
_atom_site_aniso_label
_atom_site_aniso_U_11
_atom_site_aniso_U_22
_atom_site_aniso_U_33
_atom_site_aniso_U_23
_atom_site_aniso_U_13
_atom_site_aniso_U_12
S1 0.0644(5) 0.0544(4) 0.0658(4) 0.0054(4) 0.0054(3) -0.0108(3)
O1 0.0992(17) 0.0437(10) 0.1105(16) 0.0065(10) -0.0156(13) -0.0150(10)
O2 0.0771(14) 0.0542(12) 0.0595(11) -0.0049(7) 0.0018(9) -0.0083(9)
O3 0.0692(14) 0.0728(12) 0.0717(13) 0.0068(9) 0.0044(10) 0.0112(9)
C1 0.0597(19) 0.0493(15) 0.0570(16) 0.0001(11) 0.0024(13) -0.0059(13)
C2 0.073(2) 0.057(2) 0.0661(16) -0.0009(13) 0.0002(15) 0.0019(14)
C3 0.068(2) 0.0828(19) 0.0638(17) 0.0000(18) 0.0035(14) 0.0194(18)
C4 0.064(2) 0.085(2) 0.0481(17) 0.0003(14) 0.0061(14) -0.0036(16)
C5 0.070(2) 0.065(2) 0.0634(16) -0.0103(14) 0.0019(15) -0.0120(17)
C6 0.062(2) 0.0598(16) 0.0689(18) -0.0014(14) 0.0054(15) 0.0066(15)
C7 0.070(3) 0.125(3) 0.092(2) -0.020(2) -0.003(2) -0.012(2)
C8 0.0468(17) 0.0474(13) 0.0611(16) -0.0017(12) 0.0100(13) -0.0058(11)
C9 0.063(2) 0.117(2) 0.064(2) 0.0100(17) 0.0076(17) 0.0123(18)
C10 0.0508(18) 0.0435(14) 0.0572(17) -0.0050(11) 0.0087(13) -0.0016(11)
C11 0.079(3) 0.081(2) 0.067(2) -0.0214(15) -0.0055(17) 0.0111(19)
C12 0.054(2) 0.0456(17) 0.098(2) -0.0007(13) 0.0112(16) -0.0072(12)
C13 0.0529(18) 0.0476(14) 0.0535(15) -0.0004(11) 0.0080(13) -0.0069(12)
C14 0.0593(18) 0.0426(12) 0.0634(15) -0.0039(15) 0.0124(13) -0.0017(14)
C15 0.066(2) 0.0630(15) 0.094(2) -0.0039(18) 0.0257(17) 0.0039(17)
C16 0.058(2) 0.0652(18) 0.127(3) -0.0111(19) 0.015(2) 0.0048(17)
C17 0.072(3) 0.0753(19) 0.105(3) -0.0059(19) -0.009(2) 0.0212(18)

loop_
_atom_type_symbol
_atom_type_description
_atom_type_scat_dispersion_real
_atom_type_scat_dispersion_imag
_atom_type_scat_source
S S 0.1246 0.1234 'International Tables Vol C Tables 4.2.6.8 and 6.1.1.4'
C C 0.0033 0.0016 'International Tables Vol C Tables 4.2.6.8 and 6.1.1.4'
H H 0.0000 0.0000 'International Tables Vol C Tables 4.2.6.8 and 6.1.1.4'
O O 0.0106 0.0060 'International Tables Vol C Tables 4.2.6.8 and 6.1.1.4'

loop_
_geom_angle_atom_site_label_1
_geom_angle_atom_site_label_2
_geom_angle_atom_site_label_3
_geom_angle
O1 S1 C1 104.89(13)
O1 S1 C8 105.14(11)
C1 S1 C8 101.35(11)
C13 O2 H2O1 104.7(17)
C17 O3 C14 106.2(2)
C2 C1 C6 120.2(2)
C2 C1 S1 119.64(19)
C6 C1 S1 119.9(2)
C1 C2 C3 119.5(2)
C1 C2 H2 120.2
C3 C2 H2 120.2
C4 C3 C2 121.3(3)
C4 C3 H3 119.4
C2 C3 H3 119.4
C3 C4 C5 118.1(3)
C3 C4 C7 121.2(3)
C5 C4 C7 120.8(3)
C6 C5 C4 121.6(3)
C6 C5 H5 119.2
C4 C5 H5 119.2
C5 C6 C1 119.3(3)
C5 C6 H6 120.3
C1 C6 H6 120.3
C4 C7 H7A 109.5
C4 C7 H7B 109.5
H7A C7 H7B 109.5
C4 C7 H7C 109.5
H7A C7 H7C 109.5
H7B C7 H7C 109.5
C9 C8 C10 125.7(2)
C9 C8 S1 118.1(2)
C10 C8 S1 116.16(16)
C8 C9 H9A 120.0
C8 C9 H9B 120.0
H9A C9 H9B 120.0
C12 C10 C8 110.9(2)
C12 C10 C11 109.0(2)
C8 C10 C11 110.9(2)
C12 C10 C13 110.03(18)
C8 C10 C13 106.77(18)
C11 C10 C13 109.3(2)
C10 C11 H11A 109.5
C10 C11 H11B 109.5
H11A C11 H11B 109.5
C10 C11 H11C 109.5
H11A C11 H11C 109.5
H11B C11 H11C 109.5
C10 C12 H12A 109.5
C10 C12 H12B 109.5
H12A C12 H12B 109.5
C10 C12 H12C 109.5
H12A C12 H12C 109.5
H12B C12 H12C 109.5
O2 C13 C14 109.30(18)
O2 C13 C10 107.55(18)
C14 C13 C10 114.3(2)
O2 C13 H13 108.5
C14 C13 H13 108.5
C10 C13 H13 108.5
C15 C14 O3 109.3(2)
C15 C14 C13 133.9(3)
O3 C14 C13 116.7(2)
C14 C15 C16 107.3(3)
C14 C15 H15 126.3
C16 C15 H15 126.3
C17 C16 C15 106.2(3)
C17 C16 H16 126.9
C15 C16 H16 126.9
C16 C17 O3 111.0(3)
C16 C17 H17 124.5
O3 C17 H17 124.5

loop_
_geom_bond_atom_site_label_1
_geom_bond_atom_site_label_2
_geom_bond_distance
S1 O1 1.5070(18)
S1 C1 1.788(2)
S1 C8 1.803(2)
O2 C13 1.426(3)
O2 H2O1 1.06(3)
O3 C17 1.365(3)
O3 C14 1.374(3)
C1 C2 1.373(3)
C1 C6 1.380(3)
C2 C3 1.390(4)
C2 H2 0.9300
C3 C4 1.372(4)
C3 H3 0.9300
C4 C5 1.388(4)
C4 C7 1.509(4)
C5 C6 1.377(4)
C5 H5 0.9300
C6 H6 0.9300
C7 H7A 0.9600
C7 H7B 0.9600
C7 H7C 0.9600
C8 C9 1.308(3)
C8 C10 1.525(3)
C9 H9A 0.9300
C9 H9B 0.9300
C10 C12 1.525(3)
C10 C11 1.539(3)
C10 C13 1.560(3)
C11 H11A 0.9600
C11 H11B 0.9600
C11 H11C 0.9600
C12 H12A 0.9600
C12 H12B 0.9600
C12 H12C 0.9600
C13 C14 1.498(3)
C13 H13 0.9800
C14 C15 1.326(3)
C15 C16 1.429(4)
C15 H15 0.9300
C16 C17 1.314(4)
C16 H16 0.9300
C17 H17 0.9300

loop_
_geom_torsion_atom_site_label_1
_geom_torsion_atom_site_label_2
_geom_torsion_atom_site_label_3
_geom_torsion_atom_site_label_4
_geom_torsion
O1 S1 C1 C2 3.9(2)
C8 S1 C1 C2 -105.3(2)
O1 S1 C1 C6 -170.23(19)
C8 S1 C1 C6 80.6(2)
C6 C1 C2 C3 -2.5(4)
S1 C1 C2 C3 -176.55(18)
C1 C2 C3 C4 1.5(4)
C2 C3 C4 C5 0.0(4)
C2 C3 C4 C7 -179.4(3)
C3 C4 C5 C6 -0.4(4)
C7 C4 C5 C6 178.9(3)
C4 C5 C6 C1 -0.5(4)
C2 C1 C6 C5 2.0(4)
S1 C1 C6 C5 176.07(18)
O1 S1 C8 C9 -72.0(2)
C1 S1 C8 C9 37.0(2)
O1 S1 C8 C10 105.32(18)
C1 S1 C8 C10 -145.66(18)
C9 C8 C10 C12 149.9(2)
S1 C8 C10 C12 -27.2(2)
C9 C8 C10 C11 28.7(3)
S1 C8 C10 C11 -148.35(17)
C9 C8 C10 C13 -90.2(3)
S1 C8 C10 C13 92.7(2)
C12 C10 C13 O2 66.9(3)
C8 C10 C13 O2 -53.5(2)
C11 C10 C13 O2 -173.5(2)
C12 C10 C13 C14 -54.6(3)
C8 C10 C13 C14 -175.05(19)
C11 C10 C13 C14 65.0(3)
C17 O3 C14 C15 0.8(3)
C17 O3 C14 C13 -179.9(2)
O2 C13 C14 C15 -31.4(4)
C10 C13 C14 C15 89.2(4)
O2 C13 C14 O3 149.55(19)
C10 C13 C14 O3 -89.9(3)
O3 C14 C15 C16 -0.5(3)
C13 C14 C15 C16 -179.6(3)
C14 C15 C16 C17 -0.1(4)
C15 C16 C17 O3 0.6(4)
C14 O3 C17 C16 -0.8(3)
